data_7227639
loop_
_publ_author_name
'Biancalana, Lorenzo'
'Bortoluzzi, Marco'
'Ferretti, Eleonora'
'Hayatifar, Mohammad'
'Marchetti, Fabio'
'Pampaloni, Guido'
'Zacchini, Stefano'

_publ_section_title
;
 The reactions of \a-amino acids and \a-amino acid esters with high valent
 transition metal halides: synthesis of coordination complexes, activation
 processes and stabilization of \a-ammonium acylchloride cations
;
_journal_issue 17
_journal_name_full 'RSC Adv.'
_journal_page_first 10158
_journal_paper_doi 10.1039/C7RA00073A
_journal_volume 7
_journal_year 2017
_chemical_absolute_configuration ad
_chemical_formula_sum 'C11 H15 Cl7 N Nb O'
_chemical_formula_weight 518.30
_space_group_crystal_system orthorhombic
_space_group_IT_number 19
_space_group_name_Hall 'P 2ac 2ab'
_space_group_name_H-M_alt 'P 21 21 21'
_symmetry_space_group_name_Hall 'P 2ac 2ab'
_symmetry_space_group_name_H-M 'P 21 21 21'
_atom_sites_solution_hydrogens mixed
_audit_creation_method SHELXL-2014/7
_audit_update_record
;
2016-11-24 deposited with the CCDC.
2017-01-30 downloaded from the CCDC.
;
_cell_angle_alpha 90
_cell_angle_beta 90
_cell_angle_gamma 90
_cell_formula_units_Z 4
_cell_length_a 6.9864(4)
_cell_length_b 12.7821(7)
_cell_length_c 20.9934(11)
_cell_measurement_reflns_used 9989
_cell_measurement_temperature 100(2)
_cell_measurement_theta_max 33.820
_cell_measurement_theta_min 2.511
_cell_volume 1874.73(18)
_computing_structure_refinement 'SHELXL-2014/7 (Sheldrick, 2014)'
_diffrn_ambient_temperature 100(2)
_diffrn_measured_fraction_theta_full 1.000
_diffrn_measured_fraction_theta_max 1.000
_diffrn_measurement_device_type 'CMOS detector'
_diffrn_measurement_method 'phi and omega scan'
_diffrn_radiation_type MoK\a
_diffrn_radiation_wavelength 0.71073
_diffrn_reflns_av_R_equivalents 0.0312
_diffrn_reflns_av_unetI/netI 0.0191
_diffrn_reflns_Laue_measured_fraction_full 1.000
_diffrn_reflns_Laue_measured_fraction_max 1.000
_diffrn_reflns_limit_h_max 8
_diffrn_reflns_limit_h_min -8
_diffrn_reflns_limit_k_max 15
_diffrn_reflns_limit_k_min -15
_diffrn_reflns_limit_l_max 25
_diffrn_reflns_limit_l_min -25
_diffrn_reflns_number 23104
_diffrn_reflns_point_group_measured_fraction_full 1.000
_diffrn_reflns_point_group_measured_fraction_max 1.000
_diffrn_reflns_theta_full 25.043
_diffrn_reflns_theta_max 25.043
_diffrn_reflns_theta_min 1.865
_exptl_absorpt_coefficient_mu 1.635
_exptl_crystal_colour orange
_exptl_crystal_density_diffrn 1.836
_exptl_crystal_description prism
_exptl_crystal_F_000 1024
_exptl_crystal_size_max 0.140
_exptl_crystal_size_mid 0.110
_exptl_crystal_size_min 0.080
_refine_diff_density_max 0.372
_refine_diff_density_min -0.692
_refine_diff_density_rms 0.121
_refine_ls_abs_structure_details
;
 Flack x determined using 1278 quotients [(I+)-(I-)]/[(I+)+(I-)]
 (Parsons, Flack and Wagner, Acta Cryst. B69 (2013) 249-259).
;
_refine_ls_abs_structure_Flack 0.03(2)
_refine_ls_extinction_method none
_refine_ls_goodness_of_fit_ref 1.214
_refine_ls_hydrogen_treatment mixed
_refine_ls_matrix_type full
_refine_ls_number_parameters 195
_refine_ls_number_reflns 3338
_refine_ls_number_restraints 0
_refine_ls_restrained_S_all 1.214
_refine_ls_R_factor_all 0.0268
_refine_ls_R_factor_gt 0.0249
_refine_ls_shift/su_max 0.000
_refine_ls_shift/su_mean 0.000
_refine_ls_structure_factor_coef Fsqd
_refine_ls_weighting_details 'w=1/[\s^2^(Fo^2^)+(0.0247P)^2^+1.3304P] where P=(Fo^2^+2Fc^2^)/3'
_refine_ls_weighting_scheme calc
_refine_ls_wR_factor_gt 0.0570
_refine_ls_wR_factor_ref 0.0575
_reflns_Friedel_coverage 0.722
_reflns_Friedel_fraction_full 1.000
_reflns_Friedel_fraction_max 1.000
_reflns_number_gt 3197
_reflns_number_total 3338
_reflns_threshold_expression 'I > 2\s(I)'
_cod_data_source_file c7ra00073a2.cif
_cod_data_source_block 5a
_cod_database_code 7227639
_shelx_shelxl_version_number 2014/7
_shelx_space_group_comment
;
The symmetry employed for this shelxl refinement is uniquely defined
by the following loop, which should always be used as a source of
symmetry information in preference to the above space-group names.
They are only intended as comments.
;
_shelx_estimated_absorpt_t_min 0.803
_shelx_estimated_absorpt_t_max 0.880

loop_
_space_group_symop_operation_xyz
'x, y, z'
'-x+1/2, -y, z+1/2'
'-x, y+1/2, -z+1/2'
'x+1/2, -y+1/2, -z'

loop_
_atom_site_label
_atom_site_type_symbol
_atom_site_fract_x
_atom_site_fract_y
_atom_site_fract_z
_atom_site_U_iso_or_equiv
_atom_site_adp_type
_atom_site_occupancy
_atom_site_site_symmetry_order
_atom_site_calc_flag
_atom_site_refinement_flags_posn
_atom_site_refinement_flags_adp
C1 C 0.3747(7) 0.5086(4) 0.6753(2) 0.0177(10) Uani 1 1 d . .
C2 C 0.5635(7) 0.5352(3) 0.6436(2) 0.0126(9) Uani 1 1 d . .
H2 H 0.5433 0.5329 0.5964 0.015 Uiso 1 1 calc R U
C3 C 0.7315(7) 0.4603(3) 0.6597(2) 0.0162(9) Uani 1 1 d . .
H3A H 0.8530 0.4947 0.6475 0.019 Uiso 1 1 calc R U
H3B H 0.7345 0.4495 0.7064 0.019 Uiso 1 1 calc R U
C4 C 0.7287(7) 0.6979(3) 0.6105(2) 0.0166(9) Uani 1 1 d . .
H4A H 0.7602 0.7694 0.6238 0.025 Uiso 1 1 calc R U
H4B H 0.6554 0.7002 0.5707 0.025 Uiso 1 1 calc R U
H4C H 0.8470 0.6583 0.6038 0.025 Uiso 1 1 calc R U
C5 C 0.7010(8) 0.6588(3) 0.7258(2) 0.0208(11) Uani 1 1 d . .
H5A H 0.6235 0.6221 0.7577 0.031 Uiso 1 1 calc R U
H5B H 0.7073 0.7333 0.7366 0.031 Uiso 1 1 calc R U
H5C H 0.8306 0.6294 0.7254 0.031 Uiso 1 1 calc R U
C6 C 0.7225(7) 0.3542(3) 0.6276(2) 0.0155(9) Uani 1 1 d . .
C7 C 0.7116(8) 0.3440(4) 0.5619(2) 0.0235(11) Uani 1 1 d . .
H7 H 0.7074 0.4046 0.5357 0.028 Uiso 1 1 calc R U
C8 C 0.7070(8) 0.2462(4) 0.5344(2) 0.0271(11) Uani 1 1 d . .
H8 H 0.6978 0.2398 0.4894 0.032 Uiso 1 1 calc R U
C9 C 0.7155(8) 0.1577(4) 0.5716(2) 0.0259(11) Uani 1 1 d . .
H9 H 0.7122 0.0905 0.5523 0.031 Uiso 1 1 calc R U
C10 C 0.7290(8) 0.1667(3) 0.6370(2) 0.0249(11) Uani 1 1 d . .
H10 H 0.7360 0.1056 0.6627 0.030 Uiso 1 1 calc R U
C11 C 0.7322(7) 0.2642(3) 0.6651(2) 0.0213(10) Uani 1 1 d . .
H11 H 0.7411 0.2702 0.7102 0.026 Uiso 1 1 calc R U
Cl1 Cl 0.44653(15) 0.91922(11) 0.52319(5) 0.0204(2) Uani 1 1 d . .
Cl2 Cl -0.03103(14) 0.91350(11) 0.53258(5) 0.0169(2) Uani 1 1 d . .
Cl3 Cl 0.22259(16) 1.09683(8) 0.61174(5) 0.0195(2) Uani 1 1 d . .
Cl4 Cl 0.00521(15) 0.90601(11) 0.69042(5) 0.0185(3) Uani 1 1 d . .
Cl5 Cl 0.47585(15) 0.90377(10) 0.68059(5) 0.0171(3) Uani 1 1 d . .
Cl6 Cl 0.22579(16) 0.72874(8) 0.59901(5) 0.0189(2) Uani 1 1 d . .
Cl7 Cl 0.26954(18) 0.39255(9) 0.64707(6) 0.0286(3) Uani 1 1 d . .
N1 N 0.6115(6) 0.6459(3) 0.66129(17) 0.0119(8) Uani 1 1 d . .
H1 H 0.502(7) 0.675(4) 0.662(2) 0.014 Uiso 1 1 d . U
Nb1 Nb 0.22180(5) 0.91783(3) 0.60523(2) 0.01191(11) Uani 1 1 d . .
O1 O 0.2963(5) 0.5602(2) 0.71377(15) 0.0245(8) Uani 1 1 d . .

loop_
_atom_site_aniso_label
_atom_site_aniso_U_11
_atom_site_aniso_U_22
_atom_site_aniso_U_33
_atom_site_aniso_U_23
_atom_site_aniso_U_13
_atom_site_aniso_U_12
C1 0.020(2) 0.016(2) 0.017(2) 0.006(2) -0.003(2) 0.0022(19)
C2 0.014(2) 0.013(2) 0.010(2) 0.0005(17) -0.0026(18) -0.0014(18)
C3 0.019(2) 0.014(2) 0.016(2) -0.0002(16) -0.006(2) 0.005(2)
C4 0.013(2) 0.021(2) 0.015(2) -0.0033(17) 0.005(2) -0.0054(19)
C5 0.029(3) 0.016(2) 0.017(2) -0.0047(18) -0.007(2) 0.000(2)
C6 0.015(2) 0.012(2) 0.020(2) 0.0001(17) 0.002(2) 0.0018(19)
C7 0.033(3) 0.018(2) 0.019(2) 0.0027(18) 0.006(2) 0.003(2)
C8 0.033(3) 0.026(3) 0.023(3) -0.006(2) 0.002(2) 0.000(3)
C9 0.024(3) 0.014(2) 0.040(3) -0.007(2) 0.000(3) -0.003(2)
C10 0.025(3) 0.014(2) 0.036(3) 0.006(2) 0.004(3) 0.003(2)
C11 0.022(3) 0.019(2) 0.023(2) 0.0054(19) 0.004(2) 0.002(2)
Cl1 0.0156(5) 0.0294(6) 0.0163(5) -0.0064(6) 0.0028(4) -0.0025(6)
Cl2 0.0143(5) 0.0228(6) 0.0136(5) 0.0002(5) -0.0028(4) 0.0003(5)
Cl3 0.0233(6) 0.0168(5) 0.0185(5) -0.0018(4) -0.0022(5) -0.0001(5)
Cl4 0.0156(5) 0.0274(7) 0.0126(5) -0.0027(5) 0.0013(4) -0.0012(5)
Cl5 0.0145(5) 0.0205(6) 0.0161(5) -0.0055(5) -0.0052(4) 0.0021(5)
Cl6 0.0147(5) 0.0170(5) 0.0251(6) -0.0040(4) -0.0044(6) 0.0012(4)
Cl7 0.0209(6) 0.0238(6) 0.0413(7) -0.0039(5) 0.0018(6) -0.0085(5)
N1 0.012(2) 0.011(2) 0.0119(19) -0.0011(15) 0.0009(16) 0.0035(16)
Nb1 0.01089(18) 0.01528(19) 0.00956(17) -0.00223(15) -0.00100(14) 0.00081(16)
O1 0.0269(19) 0.0233(18) 0.0233(17) 0.0062(14) 0.0079(16) 0.0010(16)

loop_
_atom_type_symbol
_atom_type_description
_atom_type_scat_dispersion_real
_atom_type_scat_dispersion_imag
_atom_type_scat_source
C C 0.0033 0.0016 'International Tables Vol C Tables 4.2.6.8 and 6.1.1.4'
H H 0.0000 0.0000 'International Tables Vol C Tables 4.2.6.8 and 6.1.1.4'
N N 0.0061 0.0033 'International Tables Vol C Tables 4.2.6.8 and 6.1.1.4'
O O 0.0106 0.0060 'International Tables Vol C Tables 4.2.6.8 and 6.1.1.4'
Cl Cl 0.1484 0.1585 'International Tables Vol C Tables 4.2.6.8 and 6.1.1.4'
Nb Nb -2.0727 0.6215 'International Tables Vol C Tables 4.2.6.8 and 6.1.1.4'

loop_
_geom_angle_atom_site_label_1
_geom_angle_atom_site_label_2
_geom_angle_atom_site_label_3
_geom_angle
O1 C1 C2 125.4(4)
O1 C1 Cl7 120.6(4)
C2 C1 Cl7 113.9(3)
N1 C2 C1 107.3(4)
N1 C2 C3 111.0(4)
C1 C2 C3 115.1(4)
N1 C2 H2 107.7
C1 C2 H2 107.7
C3 C2 H2 107.7
C6 C3 C2 115.1(4)
C6 C3 H3A 108.5
C2 C3 H3A 108.5
C6 C3 H3B 108.5
C2 C3 H3B 108.5
H3A C3 H3B 107.5
N1 C4 H4A 109.5
N1 C4 H4B 109.5
H4A C4 H4B 109.5
N1 C4 H4C 109.5
H4A C4 H4C 109.5
H4B C4 H4C 109.5
N1 C5 H5A 109.5
N1 C5 H5B 109.5
H5A C5 H5B 109.5
N1 C5 H5C 109.5
H5A C5 H5C 109.5
H5B C5 H5C 109.5
C7 C6 C11 119.1(4)
C7 C6 C3 121.9(4)
C11 C6 C3 118.9(4)
C8 C7 C6 120.2(4)
C8 C7 H7 119.9
C6 C7 H7 119.9
C9 C8 C7 120.6(5)
C9 C8 H8 119.7
C7 C8 H8 119.7
C8 C9 C10 119.9(4)
C8 C9 H9 120.1
C10 C9 H9 120.1
C11 C10 C9 120.1(4)
C11 C10 H10 119.9
C9 C10 H10 119.9
C10 C11 C6 120.1(4)
C10 C11 H11 120.0
C6 C11 H11 120.0
C4 N1 C2 111.4(3)
C4 N1 C5 111.4(4)
C2 N1 C5 114.9(3)
C4 N1 H1 108(3)
C2 N1 H1 102(3)
C5 N1 H1 109(3)
Cl3 Nb1 Cl1 91.99(5)
Cl3 Nb1 Cl2 93.69(4)
Cl1 Nb1 Cl2 91.55(4)
Cl3 Nb1 Cl4 91.17(4)
Cl1 Nb1 Cl4 176.12(5)
Cl2 Nb1 Cl4 90.48(4)
Cl3 Nb1 Cl5 91.94(4)
Cl1 Nb1 Cl5 89.39(4)
Cl2 Nb1 Cl5 174.25(5)
Cl4 Nb1 Cl5 88.25(4)
Cl3 Nb1 Cl6 179.14(4)
Cl1 Nb1 Cl6 87.71(5)
Cl2 Nb1 Cl6 87.12(4)
Cl4 Nb1 Cl6 89.10(4)
Cl5 Nb1 Cl6 87.25(4)

loop_
_geom_bond_atom_site_label_1
_geom_bond_atom_site_label_2
_geom_bond_distance
C1 O1 1.178(5)
C1 C2 1.516(7)
C1 Cl7 1.758(5)
C2 N1 1.500(6)
C2 C3 1.553(6)
C2 H2 1.0000
C3 C6 1.516(6)
C3 H3A 0.9900
C3 H3B 0.9900
C4 N1 1.499(5)
C4 H4A 0.9800
C4 H4B 0.9800
C4 H4C 0.9800
C5 N1 1.501(6)
C5 H5A 0.9800
C5 H5B 0.9800
C5 H5C 0.9800
C6 C7 1.387(6)
C6 C11 1.396(6)
C7 C8 1.377(6)
C7 H7 0.9500
C8 C9 1.375(7)
C8 H8 0.9500
C9 C10 1.381(7)
C9 H9 0.9500
C10 C11 1.379(6)
C10 H10 0.9500
C11 H11 0.9500
Cl1 Nb1 2.3305(11)
Cl2 Nb1 2.3344(11)
Cl3 Nb1 2.2921(11)
Cl4 Nb1 2.3475(11)
Cl5 Nb1 2.3844(11)
Cl6 Nb1 2.4206(11)
N1 H1 0.85(5)

loop_
_geom_hbond_atom_site_label_D
_geom_hbond_atom_site_label_H
_geom_hbond_atom_site_label_A
_geom_hbond_distance_DH
_geom_hbond_distance_HA
_geom_hbond_distance_DA
_geom_hbond_angle_DHA
_geom_hbond_site_symmetry_A
C2 H2 Cl2 1.00 2.84 3.813(4) 164.1 4_566
C3 H3B Cl4 0.99 2.88 3.710(4) 141.6 3_646
C3 H3B Cl5 0.99 2.85 3.723(5) 147.3 3_646
C4 H4A Cl4 0.98 2.82 3.690(4) 148.9 1_655
C4 H4A Cl5 0.98 2.88 3.494(4) 121.2 .
C4 H4B Cl2 0.98 2.92 3.788(4) 148.4 4_566
C4 H4C Cl1 0.98 2.93 3.527(4) 120.4 4_566
C4 H4C Cl6 0.98 2.80 3.504(5) 129.6 1_655
C5 H5A Cl3 0.98 2.96 3.541(4) 118.9 3_646
C5 H5A O1 0.98 2.59 3.105(6) 113.0 .
C5 H5B Cl5 0.98 2.96 3.631(5) 126.9 .
N1 H1 Cl5 0.85(5) 2.96(5) 3.454(4) 119(4) .
N1 H1 Cl6 0.85(5) 2.44(5) 3.177(4) 147(4) .
